data_7244208
loop_
_publ_author_name
'Shircliff, Anthony D.'
'Allbritton, Elisabeth M. A.'
'Davilla, Dustin J.'
'Gorbet, Michael-Joseph'
'Jones, Donald G.'
'Tresp, David S.'
'Allen, Michael B.'
'Shrestha, Alina'
'Burgess, Gwendolyn E.'
'Eze, John I.'
'Fernandez, Andrea T.'
'Ramirez, Daniel'
'Shoff, Kody J.'
'Crispin, Garet G.'
'Crone, Sarah B.'
'Flinn, Michael'
'Tran, Tien'
'Bryce, Darby S.'
'Bond, Abbagale L.'
'Shockey, Dylan W.'
'Oliver, Allen G.'
'Krause, Jeanette A.'
'Prior, Timothy J.'
'Hubin, Timothy J.'

_publ_section_title
;
 Expanding and quantifying the crystal chemistry of the flexible ligand
 15aneN5
;
_journal_issue 6
_journal_name_full CrystEngComm
_journal_page_first 1218
_journal_page_last 1236
_journal_paper_doi 10.1039/D1CE01534F
_journal_volume 24
_journal_year 2022
_chemical_absolute_configuration ad
_chemical_formula_moiety 'C10 H28 Mn N6, 2(F6 P)'
_chemical_formula_sum 'C10 H28 F12 Mn N6 P2'
_chemical_formula_weight 577.26
_space_group_crystal_system hexagonal
_space_group_IT_number 170
_space_group_name_Hall 'P 65'
_space_group_name_H-M_alt 'P 65'
_atom_sites_solution_hydrogens geom
_atom_sites_solution_primary dual
_audit_creation_date 2021-07-22
_audit_creation_method
;
Olex2 1.3
(compiled 2020.11.12 svn.r5f609507 for OlexSys, GUI svn.r6272)
;
_audit_update_record
;
2021-08-04 deposited with the CCDC.	2022-01-04 downloaded from the CCDC.
;
_cell_angle_alpha 90
_cell_angle_beta 90
_cell_angle_gamma 120
_cell_formula_units_Z 6
_cell_length_a 9.1983(7)
_cell_length_b 9.1983(7)
_cell_length_c 43.795(4)
_cell_measurement_reflns_used 9976
_cell_measurement_temperature 150
_cell_measurement_theta_max 31.078
_cell_measurement_theta_min 2.7865
_cell_volume 3209.0(5)
_computing_cell_refinement 'Bruker SAINT v8.37A'
_computing_data_collection 'Bruker APEX3 v2016.1.0'
_computing_data_reduction 'Bruker SAINT v8.37A'
_computing_molecular_graphics 'Olex2 1.3 (Dolomanov et al., 2009)'
_computing_publication_material 'Olex2 1.3 (Dolomanov et al., 2009)'
_computing_structure_refinement 'SHELXL 2018/3 (Sheldrick, 2015)'
_computing_structure_solution 'SHELXT 2014/5 (Sheldrick, 2014)'
_diffrn_ambient_temperature 150
_diffrn_detector_area_resol_mean 10.42
_diffrn_measured_fraction_theta_full 1.000
_diffrn_measured_fraction_theta_max 1.000
_diffrn_measurement_device_type 'ALS Beamline 11.3.1'
_diffrn_measurement_method 'omega-phi scans'
_diffrn_radiation_monochromator 'silicon 111'
_diffrn_radiation_type synchrotron
_diffrn_radiation_wavelength 0.7749
_diffrn_reflns_av_R_equivalents 0.0626
_diffrn_reflns_av_unetI/netI 0.0430
_diffrn_reflns_Laue_measured_fraction_full 1.000
_diffrn_reflns_Laue_measured_fraction_max 1.000
_diffrn_reflns_limit_h_max 12
_diffrn_reflns_limit_h_min -12
_diffrn_reflns_limit_k_max 12
_diffrn_reflns_limit_k_min -12
_diffrn_reflns_limit_l_max 58
_diffrn_reflns_limit_l_min -58
_diffrn_reflns_number 38351
_diffrn_reflns_point_group_measured_fraction_full 1.000
_diffrn_reflns_point_group_measured_fraction_max 0.997
_diffrn_reflns_theta_full 27.706
_diffrn_reflns_theta_max 31.189
_diffrn_reflns_theta_min 2.788
_diffrn_source
;
Advanced Light Source, station 11.3.1
;
_exptl_absorpt_coefficient_mu 1.109
_exptl_absorpt_correction_T_max 0.9281
_exptl_absorpt_correction_T_min 0.8261
_exptl_absorpt_correction_type multi-scan
_exptl_absorpt_process_details 'SADABS v2014.5 (Sheldrick)'
_exptl_crystal_colour colourless
_exptl_crystal_colour_primary colourless
_exptl_crystal_density_diffrn 1.792
_exptl_crystal_description block
_exptl_crystal_F_000 1758
_exptl_crystal_size_max 0.07
_exptl_crystal_size_mid 0.04
_exptl_crystal_size_min 0.03
_refine_diff_density_max 0.532
_refine_diff_density_min -0.340
_refine_diff_density_rms 0.063
_refine_ls_abs_structure_details
;
 Refined as an inversion twin.
;
_refine_ls_abs_structure_Flack 0.04(3)
_refine_ls_extinction_method none
_refine_ls_goodness_of_fit_ref 1.024
_refine_ls_hydrogen_treatment constr
_refine_ls_matrix_type full
_refine_ls_number_parameters 384
_refine_ls_number_reflns 5358
_refine_ls_number_restraints 1299
_refine_ls_restrained_S_all 0.999
_refine_ls_R_factor_all 0.0601
_refine_ls_R_factor_gt 0.0478
_refine_ls_shift/su_max 0.000
_refine_ls_shift/su_mean 0.000
_refine_ls_structure_factor_coef Fsqd
_refine_ls_weighting_details 'w=1/[\s^2^(Fo^2^)+(0.0535P)^2^+2.6450P] where P=(Fo^2^+2Fc^2^)/3'
_refine_ls_weighting_scheme calc
_refine_ls_wR_factor_gt 0.1168
_refine_ls_wR_factor_ref 0.1251
_reflns_Friedel_coverage 0.968
_reflns_Friedel_fraction_full 0.999
_reflns_Friedel_fraction_max 0.993
_reflns_number_gt 4512
_reflns_number_total 5358
_reflns_threshold_expression 'I > 2\s(I)'
_cod_data_source_file d1ce01534f2.cif
_cod_data_source_block mba09
_cod_depositor_comments 'Adding full bibliography for 7244202--7244217.cif.'
_cod_original_cell_volume 3209.0(6)
_cod_database_code 7244208
_shelx_shelxl_version_number 2018/3
_shelx_space_group_comment
;
The symmetry employed for this shelxl refinement is uniquely defined
by the following loop, which should always be used as a source of
symmetry information in preference to the above space-group names.
They are only intended as comments.
;
_shelx_estimated_absorpt_t_max 0.967
_shelx_estimated_absorpt_t_min 0.926
_olex2_refinement_description
;
1. Twinned data refinement
 Scales: 0.96314
 0.03686
2. Restrained distances
 P2-F9 \\sim P2A-F9A
 with sigma of 0.02
 P2-F11 \\sim P2A-F11A
 with sigma of 0.02
 F8-F10 \\sim F8A-F10A
 with sigma of 0.04
 C4-C3 \\sim C6A-C5A \\sim C6-C5 \\sim C8A-C7A \\sim C8-C7 \\sim C9A-C10A \\sim
C9-C10 \\sim C2A-C1A \\sim C2-
 C1 \\sim C4A-C3A
 with sigma of 0.02
 N4A-C6A \\sim N4A-C7A \\sim N4-C6 \\sim N4-C7 \\sim N5-C8 \\sim N5-C9 \\sim
N1A-C10A \\sim N1A-C1A \\sim N1-
 C10 \\sim N1-C1 \\sim N2A-C2A \\sim N2A-C3A \\sim N2-C3 \\sim N3A-C4A \\sim
N3A-C5A \\sim N3-C4 \\sim N3-C5 ~
 N5A-C8A \\sim N5A-C9A \\sim N2-C2
 with sigma of 0.02
 F7-F12 \\sim F7A-F12A
 with sigma of 0.02
 F10-F12 \\sim F10A-F12A
 with sigma of 0.04
 P2-F8 \\sim P2A-F8A
 with sigma of 0.04
 F8-F7 \\sim F8A-F7A
 with sigma of 0.04
 P2-F7 \\sim P2A-F7A
 with sigma of 0.04
 F8-F12 \\sim F8A-F12A
 with sigma of 0.04
 P2-F10 \\sim P2A-F10A
 with sigma of 0.04
 P2-F12 \\sim P2A-F12A
 with sigma of 0.04
 F7-F10 \\sim F7A-F10A
 with sigma of 0.04
 F9-F11 \\sim F9A-F11A
 with sigma of 0.04
 F9-F8 \\sim F9A-F8A
 with sigma of 0.04
 F9-F7 \\sim F9A-F7A
 with sigma of 0.04
 F9-F10 \\sim F9A-F10A
 with sigma of 0.04
 F9-F12 \\sim F9A-F12A
 with sigma of 0.04
 F11-F8 \\sim F11A-F8A
 with sigma of 0.04
 F11-F7 \\sim F11A-F7A
 with sigma of 0.04
 F11-F10 \\sim F11A-F10A
 with sigma of 0.04
 F11-F12 \\sim F11A-F12A
 with sigma of 0.04
 F9-F11 \\sim F9-F8 \\sim F9-F7 \\sim F9-F10 \\sim F11-F7 \\sim F11-F10 \\sim
F11-F12 \\sim F8-F7 \\sim F8-F10
 \\sim F8-F12 \\sim F7-F12 \\sim F10-F12
 with sigma of 0.04
 P2-F9 \\sim P2-F11 \\sim P2-F8 \\sim P2-F7 \\sim P2-F10 \\sim P2-F12
 with sigma of 0.02
 P2A-F7A \\sim P2A-F9A \\sim P2A-F11A \\sim P2A-F8A \\sim P2A-F10A \\sim
P2A-F12A
 with sigma of 0.02
 F7A-F9A \\sim F7A-F11A \\sim F7A-F8A \\sim F7A-F12A \\sim F9A-F11A \\sim
F9A-F8A \\sim F9A-F10A ~
 F11A-F10A \\sim F11A-F12A \\sim F8A-F10A \\sim F8A-F12A \\sim F10A-F12A
 with sigma of 0.04
3. Uiso/Uaniso restraints and constraints
C1 \\sim C1A \\sim C2 \\sim C2A \\sim C3 \\sim C3A \\sim C4 \\sim C4A \\sim C5
\\sim C5A \\sim C6 \\sim C6A \\sim C7 \\sim C7A \\sim C8 \\sim C8A \\sim C9
\\sim C9A \\sim C10 \\sim C10A: within 2A with sigma of 0.04 and sigma for
terminal atoms of 0.08 within 2A
Uanis(C9) = Uanis(C10A)
Uanis(C9A) = Uanis(C8)
Uanis(C6) = Uanis(C7A)
Uanis(C5A) = Uanis(C4)
Uanis(C7A) = Uanis(C6)
Uanis(C3A) = Uanis(C2)
Uanis(C5) = Uanis(C6A)
Uanis(C7) = Uanis(C8A)
Uanis(F7A) = Uanis(F7)
Uanis(C3) = Uanis(C4A)
Uanis(F9) = Uanis(F9A)
Uanis(F12) = Uanis(F12A)
Uanis(F8) = Uanis(F8A)
Uanis(F11) = Uanis(F11A)
Uanis(C2A) = Uanis(C1)
Uanis(F10) = Uanis(F10A)
Uanis(C1A) = Uanis(C10)
4. Rigid body (RIGU) restrains
 All non-hydrogen atoms
 with sigma for 1-2 distances of 0.004 and sigma for 1-3 distances of 0.004
5. Others
 Fixed Sof: N1(0.5) H1(0.5) N1A(0.5) H1A(0.5) N2(0.5) H2(0.5) N2A(0.5)
 H2A(0.5) N3(0.5) H3(0.5) N3A(0.5) H3A(0.5) N4(0.5) H4(0.5) N4A(0.5) H4A(0.5)
 N5(0.5) H5(0.5) N5A(0.5) H5A(0.5) C1(0.5) H1B(0.5) H1C(0.5) C1A(0.5) H1AA(0.5)
 H1AB(0.5) C2(0.5) H2B(0.5) H2C(0.5) C2A(0.5) H2AA(0.5) H2AB(0.5) C3(0.5)
 H3B(0.5) H3C(0.5) C3A(0.5) H3AA(0.5) H3AB(0.5) C4(0.5) H4B(0.5) H4C(0.5)
 C4A(0.5) H4AA(0.5) H4AB(0.5) C5(0.5) H5B(0.5) H5C(0.5) C5A(0.5) H5AA(0.5)
 H5AB(0.5) C6(0.5) H6D(0.5) H6E(0.5) C6A(0.5) H6AA(0.5) H6AB(0.5) C7(0.5)
 H7A(0.5) H7B(0.5) C7A(0.5) H7AA(0.5) H7AB(0.5) C8(0.5) H8A(0.5) H8B(0.5)
 C8A(0.5) H8AA(0.5) H8AB(0.5) C9(0.5) H9A(0.5) H9B(0.5) C9A(0.5) H9AA(0.5)
 H9AB(0.5) C10(0.5) H10A(0.5) H10B(0.5) C10A(0.5) H10C(0.5) H10D(0.5) P2(0.5)
 P2A(0.5) F7(0.5) F7A(0.5) F8(0.5) F8A(0.5) F9(0.5) F9A(0.5) F10(0.5) F10A(0.5)
 F11(0.5) F11A(0.5) F12(0.5) F12A(0.5)
6.a Ternary CH refined with riding coordinates:
 N1(H1), N1A(H1A), N2(H2), N2A(H2A), N3(H3), N3A(H3A), N4(H4), N4A(H4A),
 N5(H5), N5A(H5A)
6.b Secondary CH2 refined with riding coordinates:
 C1(H1B,H1C), C1A(H1AA,H1AB), C2(H2B,H2C), C2A(H2AA,H2AB), C3(H3B,H3C),
 C3A(H3AA,H3AB), C4(H4B,H4C), C4A(H4AA,H4AB), C5(H5B,H5C), C5A(H5AA,H5AB),
 C6(H6D,H6E), C6A(H6AA,H6AB), C7(H7A,H7B), C7A(H7AA,H7AB), C8(H8A,H8B),
 C8A(H8AA,H8AB), C9(H9A,H9B), C9A(H9AA,H9AB), C10(H10A,H10B), C10A(H10C,H10D)
6.c Idealised Me refined as rotating group:
 N6(H6A,H6B,H6C)
;
_olex2_submission_special_instructions 'No special instructions were received'

loop_
_space_group_symop_operation_xyz
'x, y, z'
'-y, x-y, z+2/3'
'-x+y, -x, z+1/3'
'-x, -y, z+1/2'
'y, -x+y, z+1/6'
'x-y, x, z+5/6'

loop_
_atom_site_label
_atom_site_type_symbol
_atom_site_fract_x
_atom_site_fract_y
_atom_site_fract_z
_atom_site_U_iso_or_equiv
_atom_site_adp_type
_atom_site_occupancy
_atom_site_site_symmetry_order
_atom_site_calc_flag
_atom_site_refinement_flags_posn
_atom_site_refinement_flags_adp
_atom_site_refinement_flags_occupancy
_atom_site_disorder_assembly
_atom_site_disorder_group
Mn1 Mn 0.63488(8) 0.31741(14) 0.56122(3) 0.03795(19) Uani 1 1 d . . . . .
N1 N 0.6229(14) 0.1322(16) 0.5224(3) 0.065(3) Uani 0.5 1 d D . P A 1
H1 H 0.513981 0.023977 0.523452 0.079 Uiso 0.5 1 calc R U P A 1
N1A N 0.7668(15) 0.2013(14) 0.5390(3) 0.056(3) Uani 0.5 1 d D . P A 2
H1A H 0.885809 0.289467 0.534945 0.067 Uiso 0.5 1 calc R U P A 2
N2 N 0.6864(14) 0.4709(16) 0.5213(3) 0.063(3) Uani 0.5 1 d D . P A 1
H2 H 0.578264 0.461774 0.514540 0.076 Uiso 0.5 1 calc R U P A 1
N2A N 0.6190(14) 0.3565(17) 0.5066(3) 0.061(3) Uani 0.5 1 d D . P A 2
H2A H 0.498246 0.303184 0.500567 0.073 Uiso 0.5 1 calc R U P A 2
N3 N 0.7653(16) 0.5643(14) 0.5828(3) 0.059(3) Uani 0.5 1 d D . P A 1
H3 H 0.878755 0.582264 0.588256 0.071 Uiso 0.5 1 calc R U P A 1
N3A N 0.8415(13) 0.5959(13) 0.5494(3) 0.050(2) Uani 0.5 1 d D . P A 2
H3A H 0.952449 0.626707 0.558680 0.059 Uiso 0.5 1 calc R U P A 2
N4 N 0.6178(13) 0.2617(16) 0.6154(3) 0.055(3) Uani 0.5 1 d D . P A 1
H4 H 0.497457 0.197016 0.621847 0.067 Uiso 0.5 1 calc R U P A 1
N4A N 0.6232(14) 0.4920(16) 0.6004(3) 0.063(3) Uani 0.5 1 d D . P A 2
H4A H 0.514710 0.492242 0.599491 0.076 Uiso 0.5 1 calc R U P A 2
N5 N 0.8424(13) 0.2480(13) 0.5738(3) 0.050(2) Uani 0.5 1 d D . P A 1
H5 H 0.952818 0.340061 0.566216 0.060 Uiso 0.5 1 calc R U P A 1
N5A N 0.6856(15) 0.2133(17) 0.6015(3) 0.065(3) Uani 0.5 1 d D . P A 2
H5A H 0.578202 0.113180 0.608205 0.079 Uiso 0.5 1 calc R U P A 2
N6 N 0.3568(5) 0.1780(7) 0.56141(15) 0.0440(10) Uani 1 1 d . . . . .
H6A H 0.318351 0.148629 0.541962 0.053 Uiso 1 1 calc R U . . .
H6B H 0.318732 0.244203 0.569348 0.053 Uiso 1 1 calc R U . . .
H6C H 0.319124 0.083786 0.573004 0.053 Uiso 1 1 calc R U . . .
C1 C 0.634(3) 0.219(3) 0.4939(5) 0.088(5) Uani 0.5 1 d D U P A 1
H1B H 0.519765 0.195427 0.488048 0.106 Uiso 0.5 1 calc R U P A 1
H1C H 0.675339 0.175253 0.477564 0.106 Uiso 0.5 1 calc R U P A 1
C1A C 0.679(2) 0.130(2) 0.5092(4) 0.073(3) Uani 0.5 1 d D U P A 2
H1AA H 0.731905 0.073316 0.498521 0.088 Uiso 0.5 1 calc R U P A 2
H1AB H 0.559633 0.047439 0.512803 0.088 Uiso 0.5 1 calc R U P A 2
C2 C 0.746(2) 0.405(2) 0.4961(4) 0.074(3) Uani 0.5 1 d D U P A 1
H2B H 0.745390 0.458156 0.476522 0.089 Uiso 0.5 1 calc R U P A 1
H2C H 0.862689 0.430833 0.500216 0.089 Uiso 0.5 1 calc R U P A 1
C2A C 0.695(3) 0.270(3) 0.4907(6) 0.088(5) Uani 0.5 1 d D U P A 2
H2AA H 0.814930 0.350676 0.486764 0.106 Uiso 0.5 1 calc R U P A 2
H2AB H 0.638243 0.227438 0.470858 0.106 Uiso 0.5 1 calc R U P A 2
C3 C 0.801(2) 0.6484(19) 0.5310(4) 0.073(3) Uani 0.5 1 d D U P A 1
H3B H 0.916773 0.673257 0.527010 0.087 Uiso 0.5 1 calc R U P A 1
H3C H 0.779463 0.720533 0.517079 0.087 Uiso 0.5 1 calc R U P A 1
C3A C 0.7026(18) 0.537(2) 0.4994(4) 0.074(3) Uani 0.5 1 d D U P A 2
H3AA H 0.728787 0.553927 0.477345 0.089 Uiso 0.5 1 calc R U P A 2
H3AB H 0.626360 0.580634 0.504270 0.089 Uiso 0.5 1 calc R U P A 2
C4 C 0.798(5) 0.706(4) 0.5625(6) 0.087(5) Uani 0.5 1 d D U P A 1
H4B H 0.907311 0.806174 0.567548 0.105 Uiso 0.5 1 calc R U P A 1
H4C H 0.708676 0.735344 0.564679 0.105 Uiso 0.5 1 calc R U P A 1
C4A C 0.8551(19) 0.627(2) 0.5168(4) 0.073(3) Uani 0.5 1 d D U P A 2
H4AA H 0.899883 0.749033 0.513570 0.087 Uiso 0.5 1 calc R U P A 2
H4AB H 0.938457 0.599879 0.508460 0.087 Uiso 0.5 1 calc R U P A 2
C5 C 0.681(2) 0.550(2) 0.6129(4) 0.072(3) Uani 0.5 1 d D U P A 1
H5B H 0.733442 0.659883 0.623472 0.086 Uiso 0.5 1 calc R U P A 1
H5C H 0.559946 0.511338 0.609840 0.086 Uiso 0.5 1 calc R U P A 1
C5A C 0.761(5) 0.682(4) 0.5648(6) 0.087(5) Uani 0.5 1 d D U P A 2
H5AA H 0.822058 0.803288 0.559549 0.105 Uiso 0.5 1 calc R U P A 2
H5AB H 0.643425 0.633703 0.557849 0.105 Uiso 0.5 1 calc R U P A 2
C6 C 0.702(3) 0.426(3) 0.6309(5) 0.087(5) Uani 0.5 1 d D U P A 1
H6D H 0.822765 0.464731 0.633300 0.105 Uiso 0.5 1 calc R U P A 1
H6E H 0.652923 0.414934 0.651515 0.105 Uiso 0.5 1 calc R U P A 1
C6A C 0.7653(18) 0.6619(18) 0.5973(4) 0.072(3) Uani 0.5 1 d D U P A 2
H6AA H 0.747376 0.744565 0.608731 0.086 Uiso 0.5 1 calc R U P A 2
H6AB H 0.871693 0.669466 0.603991 0.086 Uiso 0.5 1 calc R U P A 2
C7 C 0.7012(18) 0.163(2) 0.6223(3) 0.074(3) Uani 0.5 1 d D U P A 1
H7A H 0.722025 0.166644 0.644569 0.089 Uiso 0.5 1 calc R U P A 1
H7B H 0.626343 0.044672 0.616414 0.089 Uiso 0.5 1 calc R U P A 1
C7A C 0.636(3) 0.415(3) 0.6289(5) 0.087(5) Uani 0.5 1 d D U P A 2
H7AA H 0.522166 0.326355 0.635129 0.105 Uiso 0.5 1 calc R U P A 2
H7AB H 0.680196 0.501233 0.645165 0.105 Uiso 0.5 1 calc R U P A 2
C8 C 0.858(2) 0.229(3) 0.6062(4) 0.078(3) Uani 0.5 1 d D U P A 1
H8A H 0.903214 0.152193 0.609327 0.093 Uiso 0.5 1 calc R U P A 1
H8B H 0.939353 0.339175 0.614977 0.093 Uiso 0.5 1 calc R U P A 1
C8A C 0.746(2) 0.339(2) 0.6266(4) 0.074(3) Uani 0.5 1 d D U P A 2
H8AA H 0.862987 0.428396 0.622426 0.089 Uiso 0.5 1 calc R U P A 2
H8AB H 0.744612 0.284640 0.646134 0.089 Uiso 0.5 1 calc R U P A 2
C9 C 0.801(6) 0.093(3) 0.5568(6) 0.089(6) Uani 0.5 1 d D U P A 1
H9A H 0.897713 0.073794 0.558112 0.107 Uiso 0.5 1 calc R U P A 1
H9B H 0.703709 -0.003051 0.566538 0.107 Uiso 0.5 1 calc R U P A 1
C9A C 0.803(2) 0.155(2) 0.5918(4) 0.078(3) Uani 0.5 1 d D U P A 2
H9AA H 0.919159 0.251424 0.592047 0.093 Uiso 0.5 1 calc R U P A 2
H9AB H 0.796889 0.070788 0.606584 0.093 Uiso 0.5 1 calc R U P A 2
C10 C 0.7637(18) 0.101(2) 0.5252(4) 0.073(3) Uani 0.5 1 d D U P A 1
H10A H 0.734940 -0.006091 0.515071 0.088 Uiso 0.5 1 calc R U P A 1
H10B H 0.863699 0.192189 0.514948 0.088 Uiso 0.5 1 calc R U P A 1
C10A C 0.764(6) 0.081(3) 0.5610(5) 0.089(6) Uani 0.5 1 d D U P A 2
H10C H 0.847493 0.047919 0.555108 0.107 Uiso 0.5 1 calc R U P A 2
H10D H 0.651651 -0.021515 0.561076 0.107 Uiso 0.5 1 calc R U P A 2
P1 P 1.28203(14) 0.6412(2) 0.56121(6) 0.0414(3) Uani 1 1 d . . . . .
F1 F 1.4230(6) 0.7513(8) 0.58522(12) 0.0882(18) Uani 1 1 d . . . . .
F2 F 1.4223(6) 0.6713(9) 0.53729(12) 0.0868(17) Uani 1 1 d . . . . .
F3 F 1.2782(8) 0.7997(6) 0.54850(16) 0.0905(17) Uani 1 1 d . . . . .
F4 F 1.1392(5) 0.6131(6) 0.58512(11) 0.0658(11) Uani 1 1 d . . . . .
F5 F 1.1395(5) 0.5266(6) 0.53733(11) 0.0642(11) Uani 1 1 d . . . . .
F6 F 1.2800(8) 0.4798(8) 0.57423(15) 0.0898(17) Uani 1 1 d . . . . .
P2 P 1.1514(12) 0.1403(12) 0.47341(15) 0.0433(15) Uani 0.5 1 d D . P B 1
P2A P 1.1400(12) 0.1511(12) 0.48239(15) 0.0444(16) Uani 0.5 1 d D . P C 2
F7 F 1.1663(17) 0.2185(18) 0.5062(2) 0.087(3) Uani 0.5 1 d D . P B 1
F7A F 1.0719(16) 0.1426(19) 0.5153(2) 0.087(3) Uani 0.5 1 d D . P C 2
F8 F 1.0377(18) 0.2176(16) 0.4623(4) 0.062(3) Uani 0.5 1 d D . P B 1
F8A F 1.0665(18) 0.2668(16) 0.4713(4) 0.062(3) Uani 0.5 1 d D . P C 2
F9 F 0.9859(19) -0.0303(19) 0.4815(4) 0.083(2) Uani 0.5 1 d D . P B 1
F9A F 0.9716(19) -0.0124(19) 0.4728(4) 0.083(2) Uani 0.5 1 d D . P C 2
F10 F 1.1473(19) 0.0746(17) 0.4401(2) 0.087(3) Uani 0.5 1 d D . P B 1
F10A F 1.2195(18) 0.1675(17) 0.4495(2) 0.087(3) Uani 0.5 1 d D . P C 2
F11 F 1.2674(15) 0.0663(17) 0.4844(3) 0.061(2) Uani 0.5 1 d D . P B 1
F11A F 1.2180(16) 0.0382(18) 0.4936(3) 0.061(2) Uani 0.5 1 d D . P C 2
F12 F 1.3152(10) 0.3100(10) 0.4638(3) 0.0762(17) Uani 0.5 1 d D . P B 1
F12A F 1.3096(10) 0.3150(10) 0.4919(3) 0.0762(17) Uani 0.5 1 d D . P C 2

loop_
_atom_site_aniso_label
_atom_site_aniso_U_11
_atom_site_aniso_U_22
_atom_site_aniso_U_33
_atom_site_aniso_U_23
_atom_site_aniso_U_13
_atom_site_aniso_U_12
Mn1 0.0313(3) 0.0465(5) 0.0308(3) -0.0086(3) 0.0004(5) 0.0155(4)
N1 0.035(5) 0.065(7) 0.074(8) -0.030(5) 0.005(5) 0.008(5)
N1A 0.053(6) 0.051(6) 0.068(6) -0.009(5) 0.003(5) 0.029(5)
N2 0.045(6) 0.079(7) 0.060(7) 0.039(5) 0.012(5) 0.026(5)
N2A 0.034(5) 0.093(7) 0.042(7) -0.008(6) -0.005(4) 0.022(5)
N3 0.059(7) 0.040(6) 0.076(7) -0.007(5) 0.005(5) 0.023(5)
N3A 0.033(4) 0.041(5) 0.068(6) 0.009(4) -0.005(4) 0.013(4)
N4 0.037(5) 0.079(7) 0.024(5) -0.001(5) 0.002(4) 0.009(5)
N4A 0.035(5) 0.077(8) 0.072(7) -0.030(5) -0.001(5) 0.025(5)
N5 0.033(4) 0.046(5) 0.066(6) 0.018(4) 0.002(4) 0.015(4)
N5A 0.051(7) 0.076(7) 0.059(7) 0.023(5) -0.011(5) 0.024(6)
N6 0.0330(18) 0.055(3) 0.0351(19) 0.006(2) -0.002(2) 0.016(2)
C1 0.075(13) 0.128(10) 0.056(7) -0.021(7) 0.001(8) 0.046(9)
C1A 0.056(6) 0.061(6) 0.097(7) -0.033(5) 0.011(5) 0.025(5)
C2 0.059(6) 0.104(7) 0.049(6) 0.033(5) 0.014(4) 0.034(5)
C2A 0.075(13) 0.128(10) 0.056(7) -0.021(7) 0.001(8) 0.046(9)
C3 0.062(7) 0.062(5) 0.095(7) 0.042(5) 0.012(5) 0.031(5)
C3A 0.059(6) 0.104(7) 0.049(6) 0.033(5) 0.014(4) 0.034(5)
C4 0.088(13) 0.067(8) 0.128(7) 0.009(5) -0.004(7) 0.055(9)
C4A 0.062(7) 0.062(5) 0.095(7) 0.042(5) 0.012(5) 0.031(5)
C5 0.053(6) 0.067(6) 0.091(6) -0.045(5) -0.012(5) 0.028(5)
C5A 0.088(13) 0.067(8) 0.128(7) 0.009(5) -0.004(7) 0.055(9)
C6 0.088(14) 0.117(8) 0.034(5) -0.027(5) -0.011(8) 0.033(9)
C6A 0.053(6) 0.067(6) 0.091(6) -0.045(5) -0.012(5) 0.028(5)
C7 0.064(6) 0.094(7) 0.043(5) 0.021(5) -0.016(4) 0.024(5)
C7A 0.088(14) 0.117(8) 0.034(5) -0.027(5) -0.011(8) 0.033(9)
C8 0.066(7) 0.075(9) 0.095(7) 0.033(5) -0.008(6) 0.036(7)
C8A 0.064(6) 0.094(7) 0.043(5) 0.021(5) -0.016(4) 0.024(5)
C9 0.094(17) 0.050(5) 0.131(7) 0.013(6) 0.014(9) 0.042(8)
C9A 0.066(7) 0.075(9) 0.095(7) 0.033(5) -0.008(6) 0.036(7)
C10 0.056(6) 0.061(6) 0.097(7) -0.033(5) 0.011(5) 0.025(5)
C10A 0.094(17) 0.050(5) 0.131(7) 0.013(6) 0.014(9) 0.042(8)
P1 0.0340(6) 0.0510(8) 0.0337(5) 0.0041(6) 0.0007(9) 0.0172(7)
F1 0.049(2) 0.115(4) 0.048(3) -0.011(2) -0.008(2) 0.002(2)
F2 0.050(2) 0.159(5) 0.044(3) 0.000(3) 0.005(2) 0.047(3)
F3 0.104(4) 0.056(3) 0.103(5) 0.025(3) 0.007(3) 0.034(3)
F4 0.050(2) 0.082(3) 0.058(3) -0.001(2) 0.0140(19) 0.027(2)
F5 0.051(2) 0.077(3) 0.055(3) -0.014(2) -0.0116(18) 0.024(2)
F6 0.105(4) 0.096(4) 0.098(4) 0.019(3) -0.005(3) 0.073(3)
P2 0.037(2) 0.045(3) 0.040(3) 0.011(3) -0.006(3) 0.0156(19)
P2A 0.045(3) 0.039(2) 0.041(3) 0.007(3) -0.011(3) 0.0155(19)
F7 0.111(8) 0.128(9) 0.042(4) -0.005(5) -0.014(4) 0.076(7)
F7A 0.111(8) 0.128(9) 0.042(4) -0.005(5) -0.014(4) 0.076(7)
F8 0.046(5) 0.062(7) 0.075(8) 0.014(5) -0.014(4) 0.025(5)
F8A 0.046(5) 0.062(7) 0.075(8) 0.014(5) -0.014(4) 0.025(5)
F9 0.064(4) 0.064(4) 0.087(8) 0.016(5) -0.031(5) 0.007(3)
F9A 0.064(4) 0.064(4) 0.087(8) 0.016(5) -0.031(5) 0.007(3)
F10 0.125(9) 0.110(8) 0.048(5) 0.014(4) 0.004(5) 0.075(7)
F10A 0.125(9) 0.110(8) 0.048(5) 0.014(4) 0.004(5) 0.075(7)
F11 0.061(6) 0.049(4) 0.072(8) 0.015(4) -0.010(4) 0.027(5)
F11A 0.061(6) 0.049(4) 0.072(8) 0.015(4) -0.010(4) 0.027(5)
F12 0.046(3) 0.046(3) 0.127(5) 0.014(4) -0.015(4) 0.016(2)
F12A 0.046(3) 0.046(3) 0.127(5) 0.014(4) -0.015(4) 0.016(2)

loop_
_atom_type_symbol
_atom_type_description
_atom_type_scat_dispersion_real
_atom_type_scat_dispersion_imag
_atom_type_scat_source
C C 0.0040 0.0020 'International Tables Vol C Tables 4.2.6.8 and 6.1.1.4'
H H 0.0000 0.0000 'International Tables Vol C Tables 4.2.6.8 and 6.1.1.4'
F F 0.0211 0.0125 'International Tables Vol C Tables 4.2.6.8 and 6.1.1.4'
Mn Mn 0.3529 0.8587 'International Tables Vol C Tables 4.2.6.8 and 6.1.1.4'
N N 0.0076 0.0040 'International Tables Vol C Tables 4.2.6.8 and 6.1.1.4'
P P 0.1183 0.1134 'International Tables Vol C Tables 4.2.6.8 and 6.1.1.4'

loop_
_geom_angle_atom_site_label_1
_geom_angle_atom_site_label_2
_geom_angle_atom_site_label_3
_geom_angle
_geom_angle_site_symmetry_1
_geom_angle_site_symmetry_3
_geom_angle_publ_flag
N1 Mn1 N4 125.3(5) . . ?
N1A Mn1 N2A 74.1(5) . . ?
N1A Mn1 N3A 95.1(4) . . ?
N1A Mn1 N4A 149.7(4) . . ?
N1A Mn1 N6 118.5(4) . . ?
N2 Mn1 N1 78.7(5) . . ?
N2 Mn1 N3 81.0(5) . . ?
N2 Mn1 N4 155.4(5) . . ?
N2 Mn1 N5 115.2(4) . . ?
N2 Mn1 N6 101.3(4) . . ?
N3 Mn1 N1 149.6(4) . . ?
N3 Mn1 N4 74.8(5) . . ?
N3 Mn1 N5 94.7(4) . . ?
N3 Mn1 N6 118.4(4) . . ?
N3A Mn1 N2A 72.5(4) . . ?
N3A Mn1 N4A 73.2(4) . . ?
N4A Mn1 N2A 125.5(5) . . ?
N5 Mn1 N1 74.1(4) . . ?
N5 Mn1 N4 71.9(4) . . ?
N5A Mn1 N1A 81.5(5) . . ?
N5A Mn1 N2A 155.2(5) . . ?
N5A Mn1 N3A 115.1(4) . . ?
N5A Mn1 N4A 78.7(5) . . ?
N5A Mn1 N6 100.5(4) . . ?
N6 Mn1 N1 87.8(3) . . ?
N6 Mn1 N2A 87.3(3) . . ?
N6 Mn1 N3A 134.3(3) . . ?
N6 Mn1 N4 86.5(3) . . ?
N6 Mn1 N4A 87.7(3) . . ?
N6 Mn1 N5 134.3(3) . . ?
Mn1 N1 H1 110.2 . . ?
C1 N1 Mn1 104.6(13) . . ?
C1 N1 H1 110.2 . . ?
C1 N1 C10 110.9(16) . . ?
C10 N1 Mn1 110.6(9) . . ?
C10 N1 H1 110.2 . . ?
Mn1 N1A H1A 109.3 . . ?
C1A N1A Mn1 106.9(9) . . ?
C1A N1A H1A 109.3 . . ?
C10A N1A Mn1 105.7(17) . . ?
C10A N1A H1A 109.3 . . ?
C10A N1A C1A 116.2(16) . . ?
Mn1 N2 H2 107.6 . . ?
C2 N2 Mn1 109.8(9) . . ?
C2 N2 H2 107.6 . . ?
C2 N2 C3 117.1(12) . . ?
C3 N2 Mn1 106.8(10) . . ?
C3 N2 H2 107.6 . . ?
Mn1 N2A H2A 108.8 . . ?
C2A N2A Mn1 107.8(13) . . ?
C2A N2A H2A 108.8 . . ?
C2A N2A C3A 112.7(15) . . ?
C3A N2A Mn1 109.9(9) . . ?
C3A N2A H2A 108.8 . . ?
Mn1 N3 H3 105.1 . . ?
C4 N3 Mn1 114.8(16) . . ?
C4 N3 H3 105.1 . . ?
C4 N3 C5 118.2(15) . . ?
C5 N3 Mn1 107.4(9) . . ?
C5 N3 H3 105.1 . . ?
Mn1 N3A H3A 111.8 . . ?
C4A N3A Mn1 112.1(9) . . ?
C4A N3A H3A 111.8 . . ?
C4A N3A C5A 110.9(14) . . ?
C5A N3A Mn1 97.7(15) . . ?
C5A N3A H3A 111.8 . . ?
Mn1 N4 H4 109.7 . . ?
C6 N4 Mn1 106.8(12) . . ?
C6 N4 H4 109.7 . . ?
C6 N4 C7 111.5(14) . . ?
C7 N4 Mn1 109.4(8) . . ?
C7 N4 H4 109.7 . . ?
Mn1 N4A H4A 110.8 . . ?
C6A N4A Mn1 109.7(8) . . ?
C6A N4A H4A 110.8 . . ?
C6A N4A C7A 110.5(15) . . ?
C7A N4A Mn1 104.1(12) . . ?
C7A N4A H4A 110.8 . . ?
Mn1 N5 H5 108.0 . . ?
C8 N5 Mn1 113.9(10) . . ?
C8 N5 H5 108.0 . . ?
C8 N5 C9 111.7(15) . . ?
C9 N5 Mn1 106.9(17) . . ?
C9 N5 H5 108.0 . . ?
Mn1 N5A H5A 108.3 . . ?
C8A N5A Mn1 109.6(9) . . ?
C8A N5A H5A 108.3 . . ?
C9A N5A Mn1 106.4(10) . . ?
C9A N5A H5A 108.3 . . ?
C9A N5A C8A 115.8(13) . . ?
Mn1 N6 H6A 109.5 . . ?
Mn1 N6 H6B 109.5 . . ?
Mn1 N6 H6C 109.5 . . ?
H6A N6 H6B 109.5 . . ?
H6A N6 H6C 109.5 . . ?
H6B N6 H6C 109.5 . . ?
N1 C1 H1B 109.0 . . ?
N1 C1 H1C 109.0 . . ?
N1 C1 C2 113.0(17) . . ?
H1B C1 H1C 107.8 . . ?
C2 C1 H1B 109.0 . . ?
C2 C1 H1C 109.0 . . ?
N1A C1A H1AA 110.2 . . ?
N1A C1A H1AB 110.2 . . ?
H1AA C1A H1AB 108.5 . . ?
C2A C1A N1A 107.6(15) . . ?
C2A C1A H1AA 110.2 . . ?
C2A C1A H1AB 110.2 . . ?
N2 C2 H2B 109.9 . . ?
N2 C2 H2C 109.9 . . ?
C1 C2 N2 109.1(15) . . ?
C1 C2 H2B 109.9 . . ?
C1 C2 H2C 109.9 . . ?
H2B C2 H2C 108.3 . . ?
N2A C2A C1A 110.5(17) . . ?
N2A C2A H2AA 109.6 . . ?
N2A C2A H2AB 109.6 . . ?
C1A C2A H2AA 109.6 . . ?
C1A C2A H2AB 109.6 . . ?
H2AA C2A H2AB 108.1 . . ?
N2 C3 H3B 106.9 . . ?
N2 C3 H3C 106.9 . . ?
H3B C3 H3C 106.7 . . ?
C4 C3 N2 121.9(19) . . ?
C4 C3 H3B 106.9 . . ?
C4 C3 H3C 106.9 . . ?
N2A C3A H3AA 109.6 . . ?
N2A C3A H3AB 109.6 . . ?
H3AA C3A H3AB 108.1 . . ?
C4A C3A N2A 110.3(13) . . ?
C4A C3A H3AA 109.6 . . ?
C4A C3A H3AB 109.6 . . ?
N3 C4 C3 106.1(18) . . ?
N3 C4 H4B 110.5 . . ?
N3 C4 H4C 110.5 . . ?
C3 C4 H4B 110.5 . . ?
C3 C4 H4C 110.5 . . ?
H4B C4 H4C 108.7 . . ?
N3A C4A H4AA 108.2 . . ?
N3A C4A H4AB 108.2 . . ?
C3A C4A N3A 116.3(13) . . ?
C3A C4A H4AA 108.2 . . ?
C3A C4A H4AB 108.2 . . ?
H4AA C4A H4AB 107.4 . . ?
N3 C5 H5B 110.6 . . ?
N3 C5 H5C 110.6 . . ?
H5B C5 H5C 108.7 . . ?
C6 C5 N3 105.8(15) . . ?
C6 C5 H5B 110.6 . . ?
C6 C5 H5C 110.6 . . ?
N3A C5A H5AA 109.9 . . ?
N3A C5A H5AB 109.9 . . ?
H5AA C5A H5AB 108.3 . . ?
C6A C5A N3A 109.0(18) . . ?
C6A C5A H5AA 109.9 . . ?
C6A C5A H5AB 109.9 . . ?
N4 C6 C5 110.0(16) . . ?
N4 C6 H6D 109.7 . . ?
N4 C6 H6E 109.7 . . ?
C5 C6 H6D 109.7 . . ?
C5 C6 H6E 109.7 . . ?
H6D C6 H6E 108.2 . . ?
N4A C6A H6AA 111.9 . . ?
N4A C6A H6AB 111.9 . . ?
C5A C6A N4A 99.4(19) . . ?
C5A C6A H6AA 111.9 . . ?
C5A C6A H6AB 111.9 . . ?
H6AA C6A H6AB 109.6 . . ?
N4 C7 H7A 109.4 . . ?
N4 C7 H7B 109.4 . . ?
H7A C7 H7B 108.0 . . ?
C8 C7 N4 111.2(13) . . ?
C8 C7 H7A 109.4 . . ?
C8 C7 H7B 109.4 . . ?
N4A C7A H7AA 108.8 . . ?
N4A C7A H7AB 108.8 . . ?
N4A C7A C8A 113.8(17) . . ?
H7AA C7A H7AB 107.7 . . ?
C8A C7A H7AA 108.8 . . ?
C8A C7A H7AB 108.8 . . ?
N5 C8 H8A 109.0 . . ?
N5 C8 H8B 109.0 . . ?
C7 C8 N5 113.1(13) . . ?
C7 C8 H8A 109.0 . . ?
C7 C8 H8B 109.0 . . ?
H8A C8 H8B 107.8 . . ?
N5A C8A C7A 109.8(14) . . ?
N5A C8A H8AA 109.7 . . ?
N5A C8A H8AB 109.7 . . ?
C7A C8A H8AA 109.7 . . ?
C7A C8A H8AB 109.7 . . ?
H8AA C8A H8AB 108.2 . . ?
N5 C9 H9A 109.0 . . ?
N5 C9 H9B 109.0 . . ?
H9A C9 H9B 107.8 . . ?
C10 C9 N5 112.9(17) . . ?
C10 C9 H9A 109.0 . . ?
C10 C9 H9B 109.0 . . ?
N5A C9A H9AA 109.2 . . ?
N5A C9A H9AB 109.2 . . ?
H9AA C9A H9AB 107.9 . . ?
C10A C9A N5A 112(2) . . ?
C10A C9A H9AA 109.2 . . ?
C10A C9A H9AB 109.2 . . ?
N1 C10 H10A 109.5 . . ?
N1 C10 H10B 109.5 . . ?
C9 C10 N1 111(2) . . ?
C9 C10 H10A 109.5 . . ?
C9 C10 H10B 109.5 . . ?
H10A C10 H10B 108.1 . . ?
N1A C10A C9A 110.1(18) . . ?
N1A C10A H10C 109.6 . . ?
N1A C10A H10D 109.6 . . ?
C9A C10A H10C 109.6 . . ?
C9A C10A H10D 109.6 . . ?
H10C C10A H10D 108.1 . . ?
F1 P1 F4 90.7(3) . . ?
F1 P1 F5 178.8(3) . . ?
F1 P1 F6 89.0(4) . . ?
F2 P1 F1 89.6(2) . . ?
F2 P1 F3 89.9(4) . . ?
F2 P1 F4 178.9(3) . . ?
F2 P1 F5 90.6(3) . . ?
F2 P1 F6 91.7(4) . . ?
F3 P1 F1 91.9(4) . . ?
F3 P1 F4 89.1(3) . . ?
F3 P1 F5 89.3(3) . . ?
F3 P1 F6 178.2(3) . . ?
F5 P1 F4 89.15(19) . . ?
F6 P1 F4 89.4(3) . . ?
F6 P1 F5 89.8(3) . . ?
F7 P2 F8 90.1(8) . . ?
F7 P2 F9 93.9(10) . . ?
F7 P2 F11 89.8(8) . . ?
F7 P2 F12 88.3(8) . . ?
F9 P2 F8 89.5(9) . . ?
F9 P2 F11 91.5(9) . . ?
F9 P2 F12 177.6(9) . . ?
F10 P2 F7 176.0(10) . . ?
F10 P2 F8 89.5(8) . . ?
F10 P2 F9 90.1(10) . . ?
F10 P2 F11 90.5(8) . . ?
F10 P2 F12 87.8(8) . . ?
F11 P2 F8 179.0(11) . . ?
F12 P2 F8 89.5(8) . . ?
F12 P2 F11 89.5(7) . . ?
F7A P2A F8A 91.2(9) . . ?
F7A P2A F9A 91.1(10) . . ?
F7A P2A F10A 176.8(10) . . ?
F7A P2A F11A 89.0(8) . . ?
F7A P2A F12A 89.1(8) . . ?
F8A P2A F11A 178.8(10) . . ?
F9A P2A F8A 90.8(9) . . ?
F9A P2A F10A 92.0(10) . . ?
F9A P2A F11A 90.5(9) . . ?
F9A P2A F12A 179.7(13) . . ?
F10A P2A F8A 89.4(8) . . ?
F10A P2A F11A 90.3(8) . . ?
F10A P2A F12A 87.7(8) . . ?
F12A P2A F8A 89.4(7) . . ?
F12A P2A F11A 89.4(8) . . ?

loop_
_geom_bond_atom_site_label_1
_geom_bond_atom_site_label_2
_geom_bond_distance
_geom_bond_site_symmetry_2
_geom_bond_publ_flag
Mn1 N1 2.370(13) . ?
Mn1 N1A 2.204(12) . ?
Mn1 N2 2.147(11) . ?
Mn1 N2A 2.434(14) . ?
Mn1 N3 2.184(12) . ?
Mn1 N3A 2.361(10) . ?
Mn1 N4 2.417(12) . ?
Mn1 N4A 2.388(13) . ?
Mn1 N5 2.361(10) . ?
Mn1 N5A 2.167(12) . ?
Mn1 N6 2.215(4) . ?
N1 H1 1.0000 . ?
N1 C1 1.460(19) . ?
N1 C10 1.464(15) . ?
N1A H1A 1.0000 . ?
N1A C1A 1.499(16) . ?
N1A C10A 1.461(19) . ?
N2 H2 1.0000 . ?
N2 C2 1.493(16) . ?
N2 C3 1.495(16) . ?
N2A H2A 1.0000 . ?
N2A C2A 1.466(18) . ?
N2A C3A 1.473(16) . ?
N3 H3 1.0000 . ?
N3 C4 1.481(19) . ?
N3 C5 1.502(16) . ?
N3A H3A 1.0000 . ?
N3A C4A 1.448(15) . ?
N3A C5A 1.492(19) . ?
N4 H4 1.0000 . ?
N4 C6 1.474(18) . ?
N4 C7 1.481(16) . ?
N4A H4A 1.0000 . ?
N4A C6A 1.458(15) . ?
N4A C7A 1.472(18) . ?
N5 H5 1.0000 . ?
N5 C8 1.446(16) . ?
N5 C9 1.477(19) . ?
N5A H5A 1.0000 . ?
N5A C8A 1.488(16) . ?
N5A C9A 1.486(17) . ?
N6 H6A 0.9100 . ?
N6 H6B 0.9100 . ?
N6 H6C 0.9100 . ?
C1 H1B 0.9900 . ?
C1 H1C 0.9900 . ?
C1 C2 1.49(2) . ?
C1A H1AA 0.9900 . ?
C1A H1AB 0.9900 . ?
C1A C2A 1.47(2) . ?
C2 H2B 0.9900 . ?
C2 H2C 0.9900 . ?
C2A H2AA 0.9900 . ?
C2A H2AB 0.9900 . ?
C3 H3B 0.9900 . ?
C3 H3C 0.9900 . ?
C3 C4 1.48(2) . ?
C3A H3AA 0.9900 . ?
C3A H3AB 0.9900 . ?
C3A C4A 1.439(17) . ?
C4 H4B 0.9900 . ?
C4 H4C 0.9900 . ?
C4A H4AA 0.9900 . ?
C4A H4AB 0.9900 . ?
C5 H5B 0.9900 . ?
C5 H5C 0.9900 . ?
C5 C6 1.48(2) . ?
C5A H5AA 0.9900 . ?
C5A H5AB 0.9900 . ?
C5A C6A 1.44(2) . ?
C6 H6D 0.9900 . ?
C6 H6E 0.9900 . ?
C6A H6AA 0.9900 . ?
C6A H6AB 0.9900 . ?
C7 H7A 0.9900 . ?
C7 H7B 0.9900 . ?
C7 C8 1.439(18) . ?
C7A H7AA 0.9900 . ?
C7A H7AB 0.9900 . ?
C7A C8A 1.49(2) . ?
C8 H8A 0.9900 . ?
C8 H8B 0.9900 . ?
C8A H8AA 0.9900 . ?
C8A H8AB 0.9900 . ?
C9 H9A 0.9900 . ?
C9 H9B 0.9900 . ?
C9 C10 1.44(2) . ?
C9A H9AA 0.9900 . ?
C9A H9AB 0.9900 . ?
C9A C10A 1.47(2) . ?
C10 H10A 0.9900 . ?
C10 H10B 0.9900 . ?
C10A H10C 0.9900 . ?
C10A H10D 0.9900 . ?
P1 F1 1.581(5) . ?
P1 F2 1.575(5) . ?
P1 F3 1.577(6) . ?
P1 F4 1.597(5) . ?
P1 F5 1.594(5) . ?
P1 F6 1.582(6) . ?
P2 F7 1.582(10) . ?
P2 F8 1.607(11) . ?
P2 F9 1.587(13) . ?
P2 F10 1.571(10) . ?
P2 F11 1.599(12) . ?
P2 F12 1.591(11) . ?
P2A F7A 1.558(10) . ?
P2A F8A 1.595(11) . ?
P2A F9A 1.584(13) . ?
P2A F10A 1.586(10) . ?
P2A F11A 1.607(12) . ?
P2A F12A 1.590(11) . ?

loop_
_geom_hbond_atom_site_label_D
_geom_hbond_atom_site_label_H
_geom_hbond_atom_site_label_A
_geom_hbond_distance_DH
_geom_hbond_distance_HA
_geom_hbond_distance_DA
_geom_hbond_angle_DHA
_geom_hbond_site_symmetry_A
_geom_hbond_publ_flag
N2A H2A F12A 1.00 1.83 2.752(14) 151.5 1_455 yes
N4 H4 F12 1.00 1.84 2.744(14) 149.4 5_565 yes

loop_
_geom_torsion_atom_site_label_1
_geom_torsion_atom_site_label_2
_geom_torsion_atom_site_label_3
_geom_torsion_atom_site_label_4
_geom_torsion
_geom_torsion_site_symmetry_1
_geom_torsion_site_symmetry_2
_geom_torsion_site_symmetry_3
_geom_torsion_site_symmetry_4
_geom_torsion_publ_flag
Mn1 N1 C1 C2 36(2) . . . . ?
Mn1 N1 C10 C9 36.6(19) . . . . ?
Mn1 N1A C1A C2A 61.5(15) . . . . ?
Mn1 N1A C10A C9A -43(3) . . . . ?
Mn1 N2 C2 C1 46.8(17) . . . . ?
Mn1 N2 C3 C4 -29(2) . . . . ?
Mn1 N2A C2A C1A 27(2) . . . . ?
Mn1 N2A C3A C4A 41.0(16) . . . . ?
Mn1 N3 C4 C3 -25(3) . . . . ?
Mn1 N3 C5 C6 61.6(15) . . . . ?
Mn1 N3A C4A C3A 32.5(18) . . . . ?
Mn1 N3A C5A C6A 68(3) . . . . ?
Mn1 N4 C6 C5 31(2) . . . . ?
Mn1 N4 C7 C8 43.8(16) . . . . ?
Mn1 N4A C6A C5A 44.4(15) . . . . ?
Mn1 N4A C7A C8A 35(2) . . . . ?
Mn1 N5 C8 C7 33(2) . . . . ?
Mn1 N5 C9 C10 47(4) . . . . ?
Mn1 N5A C8A C7A 46.6(18) . . . . ?
Mn1 N5A C9A C10A -38(2) . . . . ?
N1 C1 C2 N2 -57(2) . . . . ?
N1A C1A C2A N2A -59(2) . . . . ?
N2 C3 C4 N3 36(3) . . . . ?
N2A C3A C4A N3A -51(2) . . . . ?
N3 C5 C6 N4 -62(2) . . . . ?
N3A C5A C6A N4A -80(3) . . . . ?
N4 C7 C8 N5 -52(2) . . . . ?
N4A C7A C8A N5A -56(2) . . . . ?
N5 C9 C10 N1 -58(4) . . . . ?
N5A C9A C10A N1A 57(4) . . . . ?
C1 N1 C10 C9 152.1(19) . . . . ?
C1A N1A C10A C9A -162(2) . . . . ?
C2 N2 C3 C4 -152(2) . . . . ?
C2A N2A C3A C4A -79(2) . . . . ?
C3 N2 C2 C1 168.7(15) . . . . ?
C3A N2A C2A C1A 148.8(16) . . . . ?
C4 N3 C5 C6 -167(2) . . . . ?
C4A N3A C5A C6A -174(2) . . . . ?
C5 N3 C4 C3 -152.9(18) . . . . ?
C5A N3A C4A C3A -76(2) . . . . ?
C6 N4 C7 C8 -74.1(19) . . . . ?
C6A N4A C7A C8A -83(2) . . . . ?
C7 N4 C6 C5 150.9(16) . . . . ?
C7A N4A C6A C5A 158.6(16) . . . . ?
C8 N5 C9 C10 172(2) . . . . ?
C8A N5A C9A C10A -159.8(19) . . . . ?
C9 N5 C8 C7 -89(3) . . . . ?
C9A N5A C8A C7A 166.9(16) . . . . ?
C10 N1 C1 C2 -83(2) . . . . ?
C10A N1A C1A C2A 179(2) . . . . ?

loop_
_twin_individual_id
_twin_individual_mass_fraction_refined
1 0.96314
2 0.03686
